data_1508086
loop_
_publ_author_name
'Ma, Liqing'
'Falkowski, Joseph M.'
'Abney, Carter'
'Lin, Wenbin'

_publ_section_title
;
 A series of isoreticular chiral metal-organic frameworks as a tunable
 platform for asymmetric catalysis.
;
_journal_issue 10
_journal_name_full 'Nature chemistry'
_journal_page_first 838
_journal_page_last 846
_journal_paper_doi 10.1038/nchem.738
_journal_volume 2
_journal_year 2010
_chemical_formula_sum 'C38 H8 Cu2 N2 O12'
_chemical_formula_weight 811.54
_chemical_name_systematic
; 
 ? 
;
_space_group_IT_number 98
_symmetry_cell_setting tetragonal
_symmetry_space_group_name_Hall 'I 4bw 2bw'
_symmetry_space_group_name_H-M 'I 41 2 2'
_atom_sites_solution_hydrogens geom
_atom_sites_solution_primary direct
_atom_sites_solution_secondary difmap
_audit_creation_method SHELXL-97
_cell_angle_alpha 90.00
_cell_angle_beta 90.00
_cell_angle_gamma 90.00
_cell_formula_units_Z 8
_cell_length_a 15.7125(3)
_cell_length_b 15.7125(3)
_cell_length_c 47.3137(14)
_cell_measurement_reflns_used 9568
_cell_measurement_temperature 293(2)
_cell_measurement_theta_max 24.09
_cell_measurement_theta_min 2.51
_cell_volume 11680.9(5)
_computing_cell_refinement 'Bruker APEXII'
_computing_data_collection 'Bruker APEXII'
_computing_data_reduction 'Bruker SAINT'
_computing_molecular_graphics 'Bruker SHELXTL'
_computing_publication_material 'Bruker SHELXTL'
_computing_structure_refinement 'Bruker SHELXTL'
_computing_structure_solution 'Bruker SHELXTL'
_diffrn_ambient_temperature 293(2)
_diffrn_measured_fraction_theta_full 0.999
_diffrn_measured_fraction_theta_max 0.999
_diffrn_radiation_monochromator graphite
_diffrn_radiation_source 'fine-focus sealed tube'
_diffrn_radiation_type MoK\a
_diffrn_radiation_wavelength 0.71073
_diffrn_reflns_av_R_equivalents 0.0744
_diffrn_reflns_av_sigmaI/netI 0.0413
_diffrn_reflns_limit_h_max 18
_diffrn_reflns_limit_h_min -18
_diffrn_reflns_limit_k_max 18
_diffrn_reflns_limit_k_min -17
_diffrn_reflns_limit_l_max 56
_diffrn_reflns_limit_l_min -56
_diffrn_reflns_number 35603
_diffrn_reflns_theta_full 25.01
_diffrn_reflns_theta_max 25.01
_diffrn_reflns_theta_min 1.37
_exptl_absorpt_coefficient_mu 0.769
_exptl_absorpt_correction_T_max 0.8021
_exptl_absorpt_correction_T_min 0.6997
_exptl_absorpt_correction_type multi-scan
_exptl_absorpt_process_details SADABS
_exptl_crystal_colour blue
_exptl_crystal_density_diffrn 0.923
_exptl_crystal_density_method 'not measured'
_exptl_crystal_description block
_exptl_crystal_F_000 3232
_exptl_crystal_size_max 0.50
_exptl_crystal_size_mid 0.40
_exptl_crystal_size_min 0.30
_refine_diff_density_max 0.572
_refine_diff_density_min -0.374
_refine_diff_density_rms 0.129
_refine_ls_abs_structure_details 'Flack H D (1983), Acta Cryst. A39, 876-881'
_refine_ls_abs_structure_Flack 0.039(18)
_refine_ls_extinction_method none
_refine_ls_goodness_of_fit_ref 0.975
_refine_ls_hydrogen_treatment constr
_refine_ls_matrix_type full
_refine_ls_number_parameters 238
_refine_ls_number_reflns 5160
_refine_ls_number_restraints 22
_refine_ls_restrained_S_all 0.977
_refine_ls_R_factor_all 0.0501
_refine_ls_R_factor_gt 0.0450
_refine_ls_shift/su_max 0.000
_refine_ls_shift/su_mean 0.000
_refine_ls_structure_factor_coef Fsqd
_refine_ls_weighting_details 'calc w=1/[\s^2^(Fo^2^)+(0.1000P)^2^+0.5000P] where P=(Fo^2^+2Fc^2^)/3'
_refine_ls_weighting_scheme calc
_refine_ls_wR_factor_gt 0.1267
_refine_ls_wR_factor_ref 0.1299
_reflns_number_gt 4540
_reflns_number_total 5160
_reflns_threshold_expression >2sigma(I)
_cod_data_source_file nchem.738-s2.cif
_cod_data_source_block CMOF-1a
_cod_depositor_comments
;
The following automatic conversions were performed:

'_symmetry_cell_setting' value 'Tetragonal' changed to 'tetragonal'
according to /home/saulius/struct/CIF-dictionaries/cif_core.dic
dictionary named 'cif_core.dic' version 2.4.1 from 2010-06-29.

Automatic conversion script
Id: cif_fix_values 1891 2012-01-12 08:04:46Z andrius 
;
_cod_original_sg_symbol_H-M I4122
_cod_database_code 1508086

loop_
_symmetry_equiv_pos_as_xyz
'x, y, z'
'-x+1/2, -y+1/2, z+1/2'
'-y, x+1/2, z+1/4'
'y+1/2, -x, z+3/4'
'-x+1/2, y, -z+3/4'
'x, -y+1/2, -z+1/4'
'y+1/2, x+1/2, -z+1/2'
'-y, -x, -z'
'x+1/2, y+1/2, z+1/2'
'-x+1, -y+1, z+1'
'-y+1/2, x+1, z+3/4'
'y+1, -x+1/2, z+5/4'
'-x+1, y+1/2, -z+5/4'
'x+1/2, -y+1, -z+3/4'
'y+1, x+1, -z+1'
'-y+1/2, -x+1/2, -z+1/2'

loop_
_atom_site_label
_atom_site_type_symbol
_atom_site_fract_x
_atom_site_fract_y
_atom_site_fract_z
_atom_site_U_iso_or_equiv
_atom_site_adp_type
_atom_site_occupancy
_atom_site_symmetry_multiplicity
_atom_site_calc_flag
_atom_site_refinement_flags
_atom_site_disorder_group
O3 O 0.49442(18) 0.62249(15) 0.11468(5) 0.0483(6) Uani 1 1 d . 1
O2 O 0.40092(17) 0.51743(15) 0.10870(5) 0.0479(6) Uani 1 1 d . 1
O4 O 0.49499(18) 0.89199(15) 0.07778(5) 0.0450(6) Uani 1 1 d . 1
C8 C 0.3413(3) 0.5948(2) 0.05890(8) 0.0582(11) Uani 1 1 d . 1
H8 H 0.3324 0.5366 0.0607 0.070 Uiso 1 1 calc R 1
C9 C 0.3912(3) 0.6382(2) 0.07906(7) 0.0463(9) Uani 1 1 d . 1
Cu1 Cu 0.43733(2) 1.05583(2) 0.109126(7) 0.03430(14) Uani 1 1 d . 1
C1 C 0.3704(2) 0.8603(2) 0.05213(7) 0.0411(8) Uani 1 1 d . 1
C4 C 0.2764(2) 0.7709(2) 0.01153(6) 0.0417(8) Uani 1 1 d . 1
C2 C 0.3652(2) 0.7710(2) 0.05454(6) 0.0375(7) Uani 1 1 d . 1
C3 C 0.3149(2) 0.7263(2) 0.03387(6) 0.0381(8) Uani 1 1 d . 1
C5 C 0.2814(3) 0.8585(3) 0.01087(7) 0.0551(10) Uani 1 1 d . 1
C6 C 0.3265(3) 0.9021(2) 0.03145(8) 0.0563(11) Uani 1 1 d . 1
H6 H 0.3270 0.9613 0.0312 0.068 Uiso 1 1 calc R 1
C11 C 0.4202(2) 0.9141(2) 0.07268(6) 0.0384(8) Uani 1 1 d . 1
C10 C 0.4036(2) 0.7245(2) 0.07680(6) 0.0389(8) Uani 1 1 d . 1
H10 H 0.4373 0.7526 0.0900 0.047 Uiso 1 1 calc R 1
C7 C 0.3064(3) 0.6376(2) 0.03704(8) 0.0523(10) Uani 1 1 d . 1
H7 H 0.2757 0.6073 0.0236 0.063 Uiso 1 1 calc R 1
O1 O 0.38259(17) 0.97771(15) 0.08271(5) 0.0475(6) Uani 1 1 d . 1
C12 C 0.4310(3) 0.5887(2) 0.10266(6) 0.0417(8) Uani 1 1 d . 1
O5 O 0.2404(3) 0.8977(2) -0.01123(6) 0.0881(12) Uani 1 1 d . 1
C13 C 0.2524(14) 0.9949(12) -0.0159(4) 0.109(6) Uiso 0.43(2) 1 d P 1
C14 C 0.195(2) 1.0076(18) -0.0412(5) 0.156(10) Uiso 0.43(2) 1 d P 1
O1S O 0.3361(2) 1.1445(2) 0.10604(8) 0.0854(11) Uani 1 1 d D .
C1S C 0.3504(6) 1.2153(5) 0.09455(16) 0.122(3) Uani 1 1 d D .
C2S C 0.3492(11) 1.3412(9) 0.0646(3) 0.100 Uiso 0.462(13) 1 d PD 1
C13B C 0.2034(9) 0.9841(7) -0.0064(2) 0.091(4) Uiso 0.57(2) 1 d P 2
C14B C 0.1404(14) 1.0059(13) -0.0289(4) 0.144(7) Uiso 0.57(2) 1 d P 2
C4S C 0.296(4) 1.212(3) 0.0459(9) 0.40(4) Uiso 0.462(13) 1 d PD 1
C5S C 0.223(4) 1.252(5) 0.0283(10) 0.43(3) Uiso 0.462(13) 1 d PD 1
C3S C 0.413(2) 1.333(2) 0.0394(5) 0.226(14) Uiso 0.462(13) 1 d PD 1
N1S N 0.3206(9) 1.2568(8) 0.0714(3) 0.106(4) Uiso 0.462(13) 1 d PD 1
N1SB N 0.2757(11) 1.2639(11) 0.0873(4) 0.184(7) Uiso 0.538(13) 1 d PD 2
C2SB C 0.2960(15) 1.3487(12) 0.0762(5) 0.164(8) Uiso 0.538(13) 1 d PD 2
C3SB C 0.320(4) 1.342(3) 0.0448(6) 0.35(2) Uiso 0.538(13) 1 d PD 2
C5SB C 0.233(4) 1.174(3) 0.0444(8) 0.36(3) Uiso 0.538(13) 1 d PD 2
C4SB C 0.2097(15) 1.217(2) 0.0724(6) 0.249(14) Uiso 0.538(13) 1 d PD 2

loop_
_atom_site_aniso_label
_atom_site_aniso_U_11
_atom_site_aniso_U_22
_atom_site_aniso_U_33
_atom_site_aniso_U_23
_atom_site_aniso_U_13
_atom_site_aniso_U_12
O3 0.0674(16) 0.0353(12) 0.0424(13) 0.0009(11) -0.0171(13) 0.0020(12)
O2 0.0643(16) 0.0344(13) 0.0449(13) 0.0041(11) -0.0157(12) -0.0015(12)
O4 0.0559(15) 0.0405(13) 0.0386(12) -0.0072(11) -0.0059(12) 0.0002(12)
C8 0.088(3) 0.0312(18) 0.056(2) -0.0019(17) -0.021(2) -0.0063(19)
C9 0.065(2) 0.0382(19) 0.0353(17) -0.0050(14) -0.0131(16) 0.0059(18)
Cu1 0.0444(2) 0.0283(2) 0.0302(2) -0.00177(15) -0.00183(16) 0.00008(17)
C1 0.056(2) 0.0341(17) 0.0330(15) -0.0018(14) -0.0106(16) -0.0008(15)
C4 0.049(2) 0.045(2) 0.0315(15) -0.0104(15) -0.0048(15) 0.0071(15)
C2 0.0501(19) 0.0363(17) 0.0262(14) -0.0048(13) -0.0047(14) 0.0014(15)
C3 0.050(2) 0.0376(17) 0.0272(15) -0.0068(12) -0.0092(14) 0.0066(16)
C5 0.082(3) 0.048(2) 0.0357(17) -0.0021(16) -0.0220(18) 0.008(2)
C6 0.087(3) 0.0359(19) 0.046(2) 0.0023(16) -0.024(2) 0.006(2)
C11 0.057(2) 0.0316(17) 0.0264(14) 0.0039(13) -0.0048(15) -0.0044(14)
C10 0.054(2) 0.0356(18) 0.0273(14) -0.0016(13) -0.0108(14) 0.0021(14)
C7 0.076(3) 0.0389(19) 0.0421(19) -0.0057(16) -0.0244(19) -0.0040(19)
O1 0.0552(15) 0.0389(14) 0.0483(14) -0.0120(11) -0.0113(12) -0.0032(12)
C12 0.060(2) 0.0333(17) 0.0320(16) -0.0031(13) -0.0089(16) 0.0057(17)
O5 0.149(3) 0.0529(17) 0.0630(18) 0.0032(15) -0.063(2) 0.014(2)
O1S 0.071(2) 0.0579(19) 0.127(3) -0.016(2) -0.013(2) 0.0271(17)
C1S 0.154(7) 0.095(5) 0.117(5) -0.011(4) -0.047(5) 0.049(5)

loop_
_atom_type_symbol
_atom_type_description
_atom_type_scat_dispersion_real
_atom_type_scat_dispersion_imag
_atom_type_scat_source
C C 0.0033 0.0016 'International Tables Vol C Tables 4.2.6.8 and 6.1.1.4'
H H 0.0000 0.0000 'International Tables Vol C Tables 4.2.6.8 and 6.1.1.4'
O O 0.0106 0.0060 'International Tables Vol C Tables 4.2.6.8 and 6.1.1.4'
Cu Cu 0.3201 1.2651 'International Tables Vol C Tables 4.2.6.8 and 6.1.1.4'
N N 0.0061 0.0033 'International Tables Vol C Tables 4.2.6.8 and 6.1.1.4'

loop_
_geom_angle_atom_site_label_1
_geom_angle_atom_site_label_2
_geom_angle_atom_site_label_3
_geom_angle
_geom_angle_site_symmetry_1
_geom_angle_site_symmetry_3
C12 O3 Cu1 119.6(2) . 13_544
C12 O2 Cu1 125.8(2) . 6_565
C11 O4 Cu1 122.0(2) . 10_564
C7 C8 C9 120.3(3) . .
C10 C9 C8 120.2(3) . .
C10 C9 C12 120.8(3) . .
C8 C9 C12 119.0(3) . .
O3 Cu1 O1 171.81(13) 13_554 .
O3 Cu1 O2 88.99(10) 13_554 6_565
O1 Cu1 O2 89.97(11) . 6_565
O3 Cu1 O4 87.63(10) 13_554 10_564
O1 Cu1 O4 90.99(10) . 10_564
O2 Cu1 O4 162.90(12) 6_565 10_564
O3 Cu1 O1S 95.94(13) 13_554 .
O1 Cu1 O1S 92.22(13) . .
O2 Cu1 O1S 102.53(14) 6_565 .
O4 Cu1 O1S 94.49(13) 10_564 .
O3 Cu1 Cu1 86.94(9) 13_554 10_564
O1 Cu1 Cu1 84.88(8) . 10_564
O2 Cu1 Cu1 80.22(8) 6_565 10_564
O4 Cu1 Cu1 82.86(8) 10_564 10_564
O1S Cu1 Cu1 176.02(10) . 10_564
C6 C1 C2 120.5(3) . .
C6 C1 C11 117.0(3) . .
C2 C1 C11 122.4(3) . .
C5 C4 C3 119.4(3) . .
C5 C4 C4 120.1(3) . 8_665
C3 C4 C4 120.5(3) . 8_665
C1 C2 C10 123.3(3) . .
C1 C2 C3 117.5(3) . .
C10 C2 C3 119.1(3) . .
C4 C3 C7 122.2(3) . .
C4 C3 C2 120.2(3) . .
C7 C3 C2 117.5(3) . .
O5 C5 C4 116.0(3) . .
O5 C5 C6 123.6(4) . .
C4 C5 C6 120.4(3) . .
C1 C6 C5 121.6(3) . .
O4 C11 O1 126.3(3) . .
O4 C11 C1 117.2(3) . .
O1 C11 C1 116.5(3) . .
C9 C10 C2 120.5(3) . .
C8 C7 C3 122.4(3) . .
C11 O1 Cu1 122.4(2) . .
O2 C12 O3 124.9(3) . .
O2 C12 C9 118.6(3) . .
O3 C12 C9 116.4(3) . .
C5 O5 C13 119.4(7) . .
C14 C13 O5 99.7(15) . .
C1S O1S Cu1 118.5(5) . .
O1S C1S N1S 135.3(9) . .
O1S C1S N1SB 115.2(10) . .
N1S C1S N1SB 43.4(7) . .
N1S C2S C3S 107.1(16) . .
N1S C4S C5S 116(3) . .
C1S N1S C2S 121.1(11) . .
C1S N1S C4S 122(2) . .
C2S N1S C4S 110(3) . .
C1S N1SB C4SB 115.2(16) . .
C1S N1SB C2SB 113.0(14) . .
C4SB N1SB C2SB 116.2(19) . .
N1SB C2SB C3SB 110(2) . .
N1SB C4SB C5SB 118(2) . .

loop_
_geom_bond_atom_site_label_1
_geom_bond_atom_site_label_2
_geom_bond_distance
_geom_bond_site_symmetry_2
O3 C12 1.265(4) .
O3 Cu1 1.945(2) 13_544
O2 C12 1.248(4) .
O2 Cu1 1.992(2) 6_565
O4 C11 1.249(5) .
O4 Cu1 2.001(2) 10_564
C8 C7 1.349(5) .
C8 C9 1.411(5) .
C9 C10 1.374(5) .
C9 C12 1.497(4) .
Cu1 O3 1.945(2) 13_554
Cu1 O1 1.952(2) .
Cu1 O2 1.993(2) 6_565
Cu1 O4 2.000(2) 10_564
Cu1 O1S 2.119(3) .
Cu1 Cu1 2.6375(7) 10_564
C1 C6 1.366(5) .
C1 C2 1.410(5) .
C1 C11 1.508(4) .
C4 C5 1.379(5) .
C4 C3 1.405(5) .
C4 C4 1.515(6) 8_665
C2 C10 1.417(4) .
C2 C3 1.440(4) .
C3 C7 1.408(5) .
C5 O5 1.374(4) .
C5 C6 1.386(5) .
C11 O1 1.255(4) .
O5 C13 1.554(19) .
C13 C14 1.51(3) .
O1S C1S 1.258(9) .
C1S N1S 1.359(11) .
C1S N1SB 1.441(14) .
C2S N1S 1.437(14) .
C2S C3S 1.557(18) .
C13B C14B 1.496(19) .
C4S N1S 1.454(14) .
C4S C5S 1.54(2) .
N1SB C4SB 1.457(13) .
N1SB C2SB 1.469(15) .
C2SB C3SB 1.535(18) .
C5SB C4SB 1.531(19) .
